data_4115218
loop_
_publ_author_name
'Hiroki Akutsu'
'Akane Akutsu-Sato'
'Scott S. Turner'
'Delphine Le Pevelen'
'Peter Day'
'Vladimir Laukhin'
'Anne-Katrin Klehe'
'John Singleton'
'Derek A. Tocher'
'Michael R. Probert'
'Judith A. K. Howard'

_publ_section_title
;
 Effect of Included Guest Molecules on the Normal State Conductivity and
 Superconductivity of \b''-(ET)4[(H3O)Ga(C2O4)3].G (G = Pyridine,
 Nitrobenzene)
;
_journal_name_full 'Journal of the American Chemical Society'
_journal_page_first 12430
_journal_page_last 12431
_journal_paper_doi 10.1021/ja0273849
_journal_volume 124
_journal_year 2002
_chemical_formula_moiety 'C52 H40 Ga N O15 S32'
_chemical_formula_sum 'C52 H40 Ga N O15 S32'
_chemical_formula_weight 2014.49
_chemical_name_common 'bis-ethylene-dithiotetrathiafulvalene nitrobenzene gallium salt'
_chemical_name_systematic
;
bis-ethylene-dithiotetrathiafulvalene nitrobenzene gallium salt
;
_space_group_IT_number 15
_symmetry_cell_setting monoclinic
_symmetry_space_group_name_Hall '-C 2yc'
_symmetry_space_group_name_H-M 'C 1 2/c 1'
_atom_sites_solution_hydrogens geom
_atom_sites_solution_primary direct
_atom_sites_solution_secondary difmap
_cell_angle_alpha 90.00
_cell_angle_beta 92.5710(10)
_cell_angle_gamma 90.00
_cell_formula_units_Z 4
_cell_length_a 10.3547(4)
_cell_length_b 20.1508(7)
_cell_length_c 35.5424(12)
_cell_measurement_reflns_used 3529
_cell_measurement_temperature 290(2)
_cell_measurement_theta_max 26.847
_cell_measurement_theta_min 2.4825
_cell_volume 7408.7(5)
_computing_cell_refinement 'SMART-NT V5.0 (Bruker, 1998)'
_computing_data_collection 'SMART-NT V5.0 (Bruker, 1998)'
_computing_data_reduction 'SMART-NT V5.0 (Bruker, 1998)'
_computing_molecular_graphics 'Bruker SHELXTL'
_computing_publication_material 'Bruker SHELXTL'
_computing_structure_refinement 'SHELXL-97 (Sheldrick, 1997)'
_computing_structure_solution 'SHELXS-97 (Sheldrick, 1997)'
_diffrn_ambient_temperature 290(2)
_diffrn_detector_area_resol_mean 8
_diffrn_measured_fraction_theta_full 0.998
_diffrn_measured_fraction_theta_max 0.998
_diffrn_measurement_device_type 'Bruker SMART CCD 6K area detector'
_diffrn_measurement_method \w-scans
_diffrn_radiation_monochromator graphite
_diffrn_radiation_source 'fine-focus sealed tube'
_diffrn_radiation_type MoK\a
_diffrn_radiation_wavelength 0.71073
_diffrn_reflns_av_R_equivalents 0.1312
_diffrn_reflns_av_sigmaI/netI 0.1198
_diffrn_reflns_limit_h_max 13
_diffrn_reflns_limit_h_min -13
_diffrn_reflns_limit_k_max 26
_diffrn_reflns_limit_k_min -26
_diffrn_reflns_limit_l_max 45
_diffrn_reflns_limit_l_min -45
_diffrn_reflns_number 40335
_diffrn_reflns_theta_full 27.32
_diffrn_reflns_theta_max 27.32
_diffrn_reflns_theta_min 2.02
_exptl_absorpt_coefficient_mu 1.336
_exptl_absorpt_correction_T_max 0.911
_exptl_absorpt_correction_T_min 0.834
_exptl_absorpt_correction_type multi-scan
_exptl_absorpt_process_details 'SADABS (G.M.Sheldrick, 1998)'
_exptl_crystal_colour black
_exptl_crystal_density_diffrn 1.806
_exptl_crystal_description needle
_exptl_crystal_F_000 4088
_exptl_crystal_size_max 0.15
_exptl_crystal_size_mid 0.1
_exptl_crystal_size_min 0.07
_refine_diff_density_max 0.511
_refine_diff_density_min -1.053
_refine_diff_density_rms 0.114
_refine_ls_extinction_method none
_refine_ls_goodness_of_fit_ref 0.966
_refine_ls_hydrogen_treatment mixed
_refine_ls_matrix_type full
_refine_ls_number_parameters 458
_refine_ls_number_reflns 8361
_refine_ls_number_restraints 2
_refine_ls_restrained_S_all 0.966
_refine_ls_R_factor_all 0.1488
_refine_ls_R_factor_gt 0.0636
_refine_ls_shift/su_max 0.013
_refine_ls_shift/su_mean 0.000
_refine_ls_structure_factor_coef Fsqd
_refine_ls_weighting_details 'calc w=1/[\s^2^(Fo^2^)+(0.0736P)^2^+0.0000P] where P=(Fo^2^+2Fc^2^)/3'
_refine_ls_weighting_scheme calc
_refine_ls_wR_factor_gt 0.1319
_refine_ls_wR_factor_ref 0.1637
_reflns_number_gt 4258
_reflns_number_total 8361
_reflns_threshold_expression >2sigma(I)
_cod_data_source_file ja0273849_s2_3.cif
_cod_data_source_block Compound_II_at_290K
_cod_database_code 4115218

loop_
_symmetry_equiv_pos_as_xyz
'x, y, z'
'-x, y, -z+1/2'
'x+1/2, y+1/2, z'
'-x+1/2, y+1/2, -z+1/2'
'-x, -y, -z'
'x, -y, z-1/2'
'-x+1/2, -y+1/2, -z'
'x+1/2, -y+1/2, z-1/2'

loop_
_atom_site_label
_atom_site_type_symbol
_atom_site_fract_x
_atom_site_fract_y
_atom_site_fract_z
_atom_site_U_iso_or_equiv
_atom_site_adp_type
_atom_site_occupancy
_atom_site_symmetry_multiplicity
_atom_site_calc_flag
_atom_site_refinement_flags
_atom_site_disorder_assembly
_atom_site_disorder_group
S1 S 0.75030(18) 0.34218(9) 0.36541(5) 0.0499(5) Uani 1 1 d . . .
S2 S 1.02423(15) 0.42794(8) 0.39417(5) 0.0410(4) Uani 1 1 d . . .
S3 S 0.65052(15) 0.38212(8) 0.43955(4) 0.0366(4) Uani 1 1 d . . .
S4 S 0.88411(15) 0.45737(8) 0.46364(4) 0.0360(4) Uani 1 1 d . . .
S5 S 0.52519(15) 0.41138(8) 0.51939(4) 0.0381(4) Uani 1 1 d . A .
S6 S 0.75655(15) 0.48804(8) 0.54395(4) 0.0360(4) Uani 1 1 d . A .
S7 S 0.38983(17) 0.42797(10) 0.58992(5) 0.0562(5) Uani 1 1 d . . .
S8 S 0.66909(16) 0.51595(9) 0.62104(5) 0.0444(4) Uani 1 1 d . . .
C1 C 0.8655(11) 0.3735(6) 0.3343(3) 0.042(3) Uiso 0.60 1 d P A 1
H1A H 0.9307 0.3398 0.3308 0.050 Uiso 0.60 1 calc PR A 1
H1B H 0.8222 0.3816 0.3099 0.050 Uiso 0.60 1 calc PR A 1
C1 C 0.8451(17) 0.4064(10) 0.3378(5) 0.046(5) Uiso 0.40 1 d P A 2
H1C H 0.8341 0.3966 0.3112 0.055 Uiso 0.40 1 calc PR A 2
H1D H 0.8085 0.4500 0.3420 0.055 Uiso 0.40 1 calc PR A 2
C2 C 0.9322(12) 0.4366(5) 0.3472(3) 0.037(3) Uiso 0.60 1 d P A 1
H2A H 0.8680 0.4714 0.3492 0.044 Uiso 0.60 1 calc PR A 1
H2B H 0.9918 0.4502 0.3284 0.044 Uiso 0.60 1 calc PR A 1
C2 C 0.9854(17) 0.4087(9) 0.3482(5) 0.050(5) Uiso 0.40 1 d P A 2
H2C H 1.0255 0.4411 0.3323 0.060 Uiso 0.40 1 calc PR A 2
H2D H 1.0225 0.3657 0.3428 0.060 Uiso 0.40 1 calc PR A 2
C3 C 0.7778(5) 0.3826(3) 0.40877(15) 0.0309(13) Uani 1 1 d . A .
C4 C 0.8864(5) 0.4166(3) 0.42007(15) 0.0292(13) Uani 1 1 d . A .
C5 C 0.7319(5) 0.4273(3) 0.47544(15) 0.0308(13) Uani 1 1 d . A .
C6 C 0.6789(5) 0.4408(3) 0.50880(15) 0.0304(13) Uani 1 1 d . . .
C7 C 0.5279(5) 0.4448(3) 0.56462(15) 0.0300(13) Uani 1 1 d . A .
C8 C 0.6343(6) 0.4802(3) 0.57663(16) 0.0325(14) Uani 1 1 d . A .
C9 C 0.4527(10) 0.4437(5) 0.6385(3) 0.039(2) Uiso 0.70 1 d P B 1
H9A H 0.3826 0.4403 0.6556 0.047 Uiso 0.70 1 calc PR B 1
H9B H 0.5166 0.4103 0.6455 0.047 Uiso 0.70 1 calc PR B 1
C9 C 0.411(2) 0.4667(11) 0.6313(6) 0.037(5) Uiso 0.30 1 d P B 2
H9C H 0.3774 0.5115 0.6285 0.044 Uiso 0.30 1 calc PR B 2
H9D H 0.3587 0.4442 0.6494 0.044 Uiso 0.30 1 calc PR B 2
C10 C 0.5151(8) 0.5135(4) 0.6423(2) 0.0306(19) Uiso 0.70 1 d P B 1
H10A H 0.5263 0.5249 0.6687 0.037 Uiso 0.70 1 calc PR B 1
H10B H 0.4580 0.5461 0.6303 0.037 Uiso 0.70 1 calc PR B 1
C10 C 0.547(3) 0.4704(15) 0.6472(8) 0.073(8) Uiso 0.30 1 d P B 2
H10C H 0.5781 0.4253 0.6506 0.088 Uiso 0.30 1 calc PR B 2
H10D H 0.5446 0.4902 0.6720 0.088 Uiso 0.30 1 calc PR B 2
S9 S 0.12303(19) 0.22751(9) 0.34902(4) 0.0513(5) Uani 1 1 d . . .
S10 S 0.41298(16) 0.30757(8) 0.37915(5) 0.0437(4) Uani 1 1 d . . .
S11 S 0.04360(15) 0.25472(8) 0.42619(4) 0.0361(4) Uani 1 1 d . . .
S12 S 0.28132(15) 0.32577(8) 0.45064(4) 0.0359(4) Uani 1 1 d . . .
S13 S -0.07745(15) 0.28586(8) 0.50820(4) 0.0372(4) Uani 1 1 d . . .
S14 S 0.16400(14) 0.35600(8) 0.53105(4) 0.0344(4) Uani 1 1 d . . .
S15 S -0.20577(16) 0.30663(8) 0.57955(5) 0.0428(4) Uani 1 1 d . . .
S16 S 0.08558(15) 0.38858(8) 0.60818(4) 0.0397(4) Uani 1 1 d . . .
C11 C 0.2697(7) 0.2393(4) 0.32401(18) 0.060(2) Uani 1 1 d . . .
H11A H 0.3281 0.2028 0.3302 0.072 Uiso 1 1 calc R . .
H11B H 0.2484 0.2372 0.2972 0.072 Uiso 1 1 calc R . .
C12 C 0.3399(7) 0.3040(4) 0.33247(18) 0.056(2) Uani 1 1 d . . .
H12A H 0.2791 0.3404 0.3292 0.067 Uiso 1 1 calc R . .
H12B H 0.4065 0.3099 0.3144 0.067 Uiso 1 1 calc R . .
C13 C 0.1639(6) 0.2610(3) 0.39324(15) 0.0322(14) Uani 1 1 d . . .
C14 C 0.2744(6) 0.2932(3) 0.40478(16) 0.0332(14) Uani 1 1 d . . .
C15 C 0.1269(5) 0.2984(3) 0.46205(14) 0.0273(13) Uani 1 1 d . . .
C16 C 0.0766(5) 0.3123(3) 0.49610(15) 0.0286(13) Uani 1 1 d . . .
C17 C -0.0672(6) 0.3195(3) 0.55385(15) 0.0303(13) Uani 1 1 d . . .
C18 C 0.0451(5) 0.3518(3) 0.56459(15) 0.0302(13) Uani 1 1 d . . .
C19 C -0.1493(6) 0.3312(3) 0.62684(16) 0.0376(15) Uani 1 1 d . . .
H19A H -0.2238 0.3365 0.6422 0.045 Uiso 1 1 calc R . .
H19B H -0.0969 0.2956 0.6378 0.045 Uiso 1 1 calc R . .
C20 C -0.0717(6) 0.3942(3) 0.62882(17) 0.0369(15) Uani 1 1 d . . .
H20A H -0.0590 0.4070 0.6550 0.044 Uiso 1 1 calc R . .
H20B H -0.1211 0.4290 0.6160 0.044 Uiso 1 1 calc R . .
Ga1 Ga 0.5000 1.07789(4) 0.2500 0.0299(2) Uani 1 2 d S . .
O1 O 0.6468(4) 1.06492(19) 0.21670(10) 0.0375(10) Uani 1 1 d . . .
C21 C 0.7287(6) 1.0207(3) 0.22858(17) 0.0342(14) Uani 1 1 d . . .
O2 O 0.8180(4) 0.9979(2) 0.21169(12) 0.0531(12) Uani 1 1 d . . .
C22 C 0.4522(6) 1.2113(3) 0.23228(17) 0.0407(16) Uani 1 1 d . . .
O3 O 0.4243(4) 1.15264(19) 0.21955(11) 0.0418(11) Uani 1 1 d . . .
O4 O 0.4127(5) 1.2639(2) 0.21885(14) 0.0605(14) Uani 1 1 d . . .
O5 O 0.4009(4) 1.01500(19) 0.21687(10) 0.0350(10) Uani 1 1 d . . .
C23 C 0.2948(6) 0.9944(3) 0.23071(16) 0.0341(14) Uani 1 1 d . . .
O6 O 0.2137(4) 0.9588(2) 0.21427(12) 0.0493(12) Uani 1 1 d . . .
O7 O -0.1064(8) 0.3512(3) 0.2495(2) 0.121(3) Uani 1 1 d . . .
N1 N 0.0000 0.3237(5) 0.2500 0.077(3) Uani 1 2 d S . .
C24 C 0.0000 0.1147(6) 0.2500 0.102(6) Uani 1 2 d S . .
H24A H 0.0000 0.0685 0.2500 0.123 Uiso 1 2 calc SR . .
C25 C 0.0974(8) 0.1489(4) 0.2322(3) 0.080(3) Uani 1 1 d . . .
H25A H 0.1613 0.1253 0.2205 0.096 Uiso 1 1 calc R . .
C26 C 0.0998(7) 0.2183(4) 0.2320(2) 0.061(2) Uani 1 1 d . . .
H26A H 0.1644 0.2419 0.2205 0.073 Uiso 1 1 calc R . .
C27 C 0.0000 0.2503(5) 0.2500 0.056(3) Uani 1 2 d S . .
O1W O 0.0000 0.8980(3) 0.2500 0.087(3) Uani 1 2 d SD . .
H1W H 0.0000 0.8363(11) 0.2500 0.104 Uiso 1 2 d SD . .
H2W H 0.054(7) 0.943(2) 0.2324(19) 0.104 Uiso 1 1 d D . .

loop_
_atom_site_aniso_label
_atom_site_aniso_U_11
_atom_site_aniso_U_22
_atom_site_aniso_U_33
_atom_site_aniso_U_23
_atom_site_aniso_U_13
_atom_site_aniso_U_12
S1 0.0607(12) 0.0589(11) 0.0311(9) -0.0119(8) 0.0125(8) -0.0174(10)
S2 0.0346(9) 0.0421(9) 0.0475(10) -0.0005(8) 0.0154(7) -0.0064(8)
S3 0.0310(9) 0.0551(10) 0.0240(8) -0.0056(7) 0.0046(6) -0.0145(8)
S4 0.0338(9) 0.0433(9) 0.0310(8) -0.0052(7) 0.0041(7) -0.0109(7)
S5 0.0337(9) 0.0543(10) 0.0264(8) -0.0082(7) 0.0035(7) -0.0126(8)
S6 0.0318(9) 0.0467(9) 0.0298(8) -0.0074(7) 0.0046(7) -0.0106(7)
S7 0.0400(10) 0.0888(14) 0.0412(10) -0.0238(10) 0.0164(8) -0.0295(10)
S8 0.0336(9) 0.0592(11) 0.0408(9) -0.0257(8) 0.0070(7) -0.0063(8)
C3 0.034(3) 0.034(3) 0.025(3) 0.002(2) 0.009(3) -0.004(3)
C4 0.025(3) 0.030(3) 0.034(3) -0.003(3) 0.007(2) -0.006(3)
C5 0.034(3) 0.036(3) 0.023(3) 0.004(3) -0.001(2) -0.005(3)
C6 0.029(3) 0.036(3) 0.027(3) -0.001(3) 0.006(2) -0.002(3)
C7 0.031(3) 0.034(3) 0.026(3) -0.004(2) 0.007(2) -0.012(3)
C8 0.031(3) 0.034(3) 0.032(3) -0.002(3) 0.006(3) -0.001(3)
S9 0.0652(13) 0.0599(12) 0.0281(9) -0.0094(8) -0.0041(8) -0.0073(10)
S10 0.0415(10) 0.0448(10) 0.0461(10) -0.0036(8) 0.0181(8) -0.0022(8)
S11 0.0333(9) 0.0442(9) 0.0310(8) -0.0064(7) 0.0017(7) -0.0097(7)
S12 0.0323(9) 0.0428(9) 0.0327(8) -0.0082(7) 0.0030(7) -0.0054(7)
S13 0.0328(9) 0.0488(10) 0.0300(8) -0.0055(7) 0.0027(7) -0.0082(8)
S14 0.0296(8) 0.0459(9) 0.0281(8) -0.0076(7) 0.0058(6) -0.0071(7)
S15 0.0326(9) 0.0557(11) 0.0407(9) -0.0032(8) 0.0101(7) -0.0098(8)
S16 0.0374(9) 0.0500(10) 0.0322(8) -0.0129(7) 0.0065(7) -0.0048(8)
C11 0.070(5) 0.085(6) 0.026(4) -0.007(4) 0.003(3) 0.020(5)
C12 0.068(5) 0.069(5) 0.034(4) 0.012(4) 0.023(4) 0.011(4)
C13 0.040(4) 0.030(3) 0.026(3) 0.001(2) -0.001(3) 0.001(3)
C14 0.040(4) 0.028(3) 0.032(3) -0.005(3) 0.003(3) 0.001(3)
C15 0.030(3) 0.030(3) 0.022(3) -0.006(2) 0.001(2) -0.001(3)
C16 0.031(3) 0.030(3) 0.025(3) -0.002(2) -0.003(2) 0.002(3)
C17 0.035(4) 0.032(3) 0.024(3) 0.002(2) 0.006(3) 0.000(3)
C18 0.026(3) 0.034(3) 0.031(3) -0.001(3) 0.006(3) 0.005(3)
C19 0.041(4) 0.039(4) 0.034(3) 0.007(3) 0.018(3) 0.000(3)
C20 0.039(4) 0.038(4) 0.035(3) -0.002(3) 0.011(3) 0.005(3)
Ga1 0.0356(6) 0.0318(5) 0.0226(5) 0.000 0.0059(4) 0.000
O1 0.040(3) 0.045(3) 0.029(2) 0.0023(19) 0.0134(19) -0.007(2)
C21 0.030(4) 0.038(4) 0.035(3) -0.012(3) 0.004(3) -0.012(3)
O2 0.041(3) 0.072(3) 0.048(3) -0.005(2) 0.016(2) 0.016(3)
C22 0.039(4) 0.042(4) 0.043(4) 0.004(3) 0.020(3) 0.002(3)
O3 0.056(3) 0.032(2) 0.038(3) 0.0034(19) 0.000(2) 0.002(2)
O4 0.066(3) 0.037(3) 0.079(4) 0.020(3) 0.013(3) 0.010(2)
O5 0.035(2) 0.042(2) 0.029(2) -0.0062(18) 0.0094(18) -0.007(2)
C23 0.034(4) 0.036(4) 0.032(3) 0.009(3) 0.005(3) 0.007(3)
O6 0.045(3) 0.057(3) 0.046(3) -0.003(2) -0.006(2) -0.011(2)
O7 0.177(8) 0.076(5) 0.110(6) 0.007(4) 0.009(6) 0.053(5)
N1 0.137(12) 0.062(7) 0.032(5) 0.000 -0.005(6) 0.000
C24 0.069(10) 0.037(7) 0.193(17) 0.000 -0.074(10) 0.000
C25 0.070(7) 0.065(6) 0.102(7) -0.020(5) -0.037(6) 0.019(5)
C26 0.057(5) 0.069(6) 0.053(5) 0.002(4) -0.028(4) -0.002(4)
C27 0.080(9) 0.044(6) 0.042(6) 0.000 -0.022(6) 0.000
O1W 0.102(7) 0.042(4) 0.119(7) 0.000 0.043(6) 0.000

loop_
_atom_type_symbol
_atom_type_description
_atom_type_scat_dispersion_real
_atom_type_scat_dispersion_imag
_atom_type_scat_source
C C 0.0033 0.0016 'International Tables Vol C Tables 4.2.6.8 and 6.1.1.4'
H H 0.0000 0.0000 'International Tables Vol C Tables 4.2.6.8 and 6.1.1.4'
N N 0.0061 0.0033 'International Tables Vol C Tables 4.2.6.8 and 6.1.1.4'
O O 0.0106 0.0060 'International Tables Vol C Tables 4.2.6.8 and 6.1.1.4'
S S 0.1246 0.1234 'International Tables Vol C Tables 4.2.6.8 and 6.1.1.4'
Ga Ga 0.2307 1.6083 'International Tables Vol C Tables 4.2.6.8 and 6.1.1.4'

loop_
_geom_angle_atom_site_label_1
_geom_angle_atom_site_label_2
_geom_angle_atom_site_label_3
_geom_angle
_geom_angle_site_symmetry_1
_geom_angle_site_symmetry_3
C3 S1 C1 107.1(4) . .
C3 S1 C1 93.9(6) . .
C1 S1 C1 21.7(6) . .
C2 S2 C4 108.1(6) . .
C2 S2 C2 24.6(6) . .
C4 S2 C2 94.9(4) . .
C3 S3 C5 95.8(3) . .
C4 S4 C5 95.6(3) . .
C7 S5 C6 95.2(3) . .
C6 S6 C8 95.8(3) . .
C9 S7 C7 106.6(8) . .
C9 S7 C9 21.5(8) . .
C7 S7 C9 100.6(4) . .
C8 S8 C10 102.5(3) . .
C8 S8 C10 97.5(9) . .
C10 S8 C10 29.9(9) . .
C2 C1 S1 114.8(8) . .
C2 C1 H1A 108.6 . .
S1 C1 H1A 108.6 . .
C2 C1 H1B 108.6 . .
S1 C1 H1B 108.6 . .
H1A C1 H1B 107.5 . .
C2 C1 S1 114.3(12) . .
C2 C1 H1C 108.7 . .
S1 C1 H1C 108.7 . .
C2 C1 H1D 108.7 . .
S1 C1 H1D 108.7 . .
H1C C1 H1D 107.6 . .
C1 C2 S2 113.4(7) . .
C1 C2 H2A 108.9 . .
S2 C2 H2A 108.9 . .
C1 C2 H2B 108.9 . .
S2 C2 H2B 108.9 . .
H2A C2 H2B 107.7 . .
C1 C2 S2 115.5(13) . .
C1 C2 H2C 108.4 . .
S2 C2 H2C 108.4 . .
C1 C2 H2D 108.4 . .
S2 C2 H2D 108.4 . .
H2C C2 H2D 107.5 . .
C4 C3 S3 117.0(4) . .
C4 C3 S1 126.3(4) . .
S3 C3 S1 116.7(3) . .
C3 C4 S2 126.4(4) . .
C3 C4 S4 116.9(4) . .
S2 C4 S4 116.6(3) . .
C6 C5 S3 122.7(4) . .
C6 C5 S4 122.8(4) . .
S3 C5 S4 114.4(3) . .
C5 C6 S6 123.1(4) . .
C5 C6 S5 121.7(4) . .
S6 C6 S5 115.2(3) . .
C8 C7 S5 118.0(4) . .
C8 C7 S7 127.2(4) . .
S5 C7 S7 114.8(3) . .
C7 C8 S8 128.7(4) . .
C7 C8 S6 115.7(4) . .
S8 C8 S6 115.5(3) . .
C10 C9 S7 111.5(6) . .
C10 C9 H9A 109.3 . .
S7 C9 H9A 109.3 . .
C10 C9 H9B 109.3 . .
S7 C9 H9B 109.3 . .
H9A C9 H9B 108.0 . .
C10 C9 S7 115.9(18) . .
C10 C9 H9C 108.3 . .
S7 C9 H9C 108.3 . .
C10 C9 H9D 108.3 . .
S7 C9 H9D 108.3 . .
H9C C9 H9D 107.4 . .
C9 C10 S8 111.3(6) . .
C9 C10 H10A 109.4 . .
S8 C10 H10A 109.4 . .
C9 C10 H10B 109.4 . .
S8 C10 H10B 109.4 . .
H10A C10 H10B 108.0 . .
C9 C10 S8 119.4(19) . .
C9 C10 H10C 107.5 . .
S8 C10 H10C 107.5 . .
C9 C10 H10D 107.5 . .
S8 C10 H10D 107.5 . .
H10C C10 H10D 107.0 . .
C13 S9 C11 102.5(3) . .
C14 S10 C12 98.8(3) . .
C15 S11 C13 96.2(3) . .
C14 S12 C15 95.6(3) . .
C16 S13 C17 95.2(3) . .
C16 S14 C18 95.9(3) . .
C17 S15 C19 101.8(3) . .
C18 S16 C20 101.5(3) . .
C12 C11 S9 114.9(5) . .
C12 C11 H11A 108.6 . .
S9 C11 H11A 108.6 . .
C12 C11 H11B 108.6 . .
S9 C11 H11B 108.6 . .
H11A C11 H11B 107.5 . .
C11 C12 S10 113.4(5) . .
C11 C12 H12A 108.9 . .
S10 C12 H12A 108.9 . .
C11 C12 H12B 108.9 . .
S10 C12 H12B 108.9 . .
H12A C12 H12B 107.7 . .
C14 C13 S9 128.5(5) . .
C14 C13 S11 116.5(4) . .
S9 C13 S11 115.0(3) . .
C13 C14 S12 117.1(5) . .
C13 C14 S10 128.0(5) . .
S12 C14 S10 114.8(3) . .
C16 C15 S11 123.7(4) . .
C16 C15 S12 121.8(4) . .
S11 C15 S12 114.5(3) . .
C15 C16 S14 121.9(4) . .
C15 C16 S13 122.8(4) . .
S14 C16 S13 115.3(3) . .
C18 C17 S15 128.9(4) . .
C18 C17 S13 117.1(4) . .
S15 C17 S13 114.0(3) . .
C17 C18 S16 127.9(4) . .
C17 C18 S14 116.4(4) . .
S16 C18 S14 115.7(3) . .
C20 C19 S15 114.9(4) . .
C20 C19 H19A 108.5 . .
S15 C19 H19A 108.5 . .
C20 C19 H19B 108.5 . .
S15 C19 H19B 108.5 . .
H19A C19 H19B 107.5 . .
C19 C20 S16 114.6(4) . .
C19 C20 H20A 108.6 . .
S16 C20 H20A 108.6 . .
C19 C20 H20B 108.6 . .
S16 C20 H20B 108.6 . .
H20A C20 H20B 107.6 . .
O5 Ga1 O5 100.6(2) . 2_655
O5 Ga1 O1 87.21(16) . .
O5 Ga1 O1 83.13(16) 2_655 .
O5 Ga1 O1 83.13(16) . 2_655
O5 Ga1 O1 87.21(16) 2_655 2_655
O1 Ga1 O1 164.9(2) . 2_655
O5 Ga1 O3 88.86(16) . .
O5 Ga1 O3 169.90(17) 2_655 .
O1 Ga1 O3 93.93(17) . .
O1 Ga1 O3 97.48(17) 2_655 .
O5 Ga1 O3 169.90(17) . 2_655
O5 Ga1 O3 88.86(16) 2_655 2_655
O1 Ga1 O3 97.48(17) . 2_655
O1 Ga1 O3 93.93(17) 2_655 2_655
O3 Ga1 O3 81.9(2) . 2_655
C21 O1 Ga1 114.0(4) . .
O2 C21 O1 127.2(6) . .
O2 C21 C23 118.7(6) . 2_655
O1 C21 C23 114.1(5) . 2_655
O4 C22 O3 126.0(6) . .
O4 C22 C22 120.1(4) . 2_655
O3 C22 C22 113.8(3) . 2_655
C22 O3 Ga1 115.1(4) . .
C23 O5 Ga1 113.9(4) . .
O6 C23 O5 125.4(6) . .
O6 C23 C21 120.2(6) . 2_655
O5 C23 C21 114.3(5) . 2_655
O7 N1 O7 126.6(12) . 2
O7 N1 C27 116.7(6) . .
O7 N1 C27 116.7(6) 2 .
C25 C24 C25 120.9(11) . 2
C25 C24 H24A 119.6 . .
C25 C24 H24A 119.6 2 .
C24 C25 C26 120.6(9) . .
C24 C25 H25A 119.7 . .
C26 C25 H25A 119.7 . .
C27 C26 C25 116.5(8) . .
C27 C26 H26A 121.8 . .
C25 C26 H26A 121.8 . .
C26 C27 C26 125.0(10) 2 .
C26 C27 N1 117.5(5) 2 .
C26 C27 N1 117.5(5) . .
H1W O1W H2W 137(3) . .

loop_
_geom_bond_atom_site_label_1
_geom_bond_atom_site_label_2
_geom_bond_distance
_geom_bond_site_symmetry_2
S1 C3 1.755(6) .
S1 C1 1.779(11) .
S1 C1 1.920(17) .
S2 C2 1.709(17) .
S2 C4 1.748(5) .
S2 C2 1.892(11) .
S3 C3 1.750(6) .
S3 C5 1.752(6) .
S4 C4 1.754(6) .
S4 C5 1.757(6) .
S5 C7 1.742(5) .
S5 C6 1.755(6) .
S6 C6 1.738(6) .
S6 C8 1.763(6) .
S7 C9 1.67(2) .
S7 C7 1.755(6) .
S7 C9 1.844(10) .
S8 C8 1.758(6) .
S8 C10 1.795(8) .
S8 C10 1.84(3) .
C1 C2 1.509(14) .
C1 H1A 0.9700 .
C1 H1B 0.9700 .
C1 C2 1.48(2) .
C1 H1C 0.9700 .
C1 H1D 0.9700 .
C2 H2A 0.9700 .
C2 H2B 0.9700 .
C2 H2C 0.9700 .
C2 H2D 0.9700 .
C3 C4 1.361(7) .
C5 C6 1.356(7) .
C7 C8 1.366(8) .
C9 C10 1.550(12) .
C9 H9A 0.9700 .
C9 H9B 0.9700 .
C9 C10 1.50(3) .
C9 H9C 0.9700 .
C9 H9D 0.9700 .
C10 H10A 0.9700 .
C10 H10B 0.9700 .
C10 H10C 0.9700 .
C10 H10D 0.9700 .
S9 C13 1.745(6) .
S9 C11 1.810(7) .
S10 C14 1.757(6) .
S10 C12 1.794(7) .
S11 C15 1.745(5) .
S11 C13 1.753(6) .
S12 C14 1.755(6) .
S12 C15 1.756(6) .
S13 C16 1.754(6) .
S13 C17 1.757(6) .
S14 C16 1.743(5) .
S14 C18 1.754(6) .
S15 C17 1.755(6) .
S15 C19 1.823(6) .
S16 C18 1.751(6) .
S16 C20 1.819(6) .
C11 C12 1.516(10) .
C11 H11A 0.9700 .
C11 H11B 0.9700 .
C12 H12A 0.9700 .
C12 H12B 0.9700 .
C13 C14 1.363(8) .
C15 C16 1.367(7) .
C17 C18 1.372(8) .
C19 C20 1.502(8) .
C19 H19A 0.9700 .
C19 H19B 0.9700 .
C20 H20A 0.9700 .
C20 H20B 0.9700 .
Ga1 O5 1.984(4) .
Ga1 O5 1.984(4) 2_655
Ga1 O1 1.985(4) .
Ga1 O1 1.985(4) 2_655
Ga1 O3 1.994(4) .
Ga1 O3 1.994(4) 2_655
O1 C21 1.288(7) .
C21 O2 1.215(7) .
C21 C23 1.570(8) 2_655
C22 O4 1.225(7) .
C22 O3 1.294(7) .
C22 C22 1.567(13) 2_655
O5 C23 1.292(7) .
C23 O6 1.232(7) .
C23 C21 1.570(8) 2_655
O7 N1 1.233(7) .
N1 O7 1.233(7) 2
N1 C27 1.479(13) .
C24 C25 1.395(10) .
C24 C25 1.395(10) 2
C24 H24A 0.9300 .
C25 C26 1.399(10) .
C25 H25A 0.9300 .
C26 C27 1.397(8) .
C26 H26A 0.9300 .
C27 C26 1.397(8) 2
O1W H1W 1.24(2) .
O1W H2W 1.24(2) .
